data_4328799
loop_
_publ_author_name
'Baofei Pan'
'Zhequan Xu'
'Mark W. Bezpalko'
'Bruce M. Foxman'
'Christine M. Thomas'

_publ_section_title
;
 N-Heterocyclic Phosphenium Ligands as Sterically and
 Electronically-Tunable Isolobal Analogues of Nitrosyls
;
_journal_name_full 'Inorganic Chemistry'
_journal_page_first 4170
_journal_page_last 4179
_journal_paper_doi 10.1021/ic202581v
_journal_volume 51
_journal_year 2012
_chemical_formula_moiety 'C76 H64 F12 N4 P8 Pt2'
_chemical_formula_sum 'C76 H64 F12 N4 P8 Pt2'
_chemical_formula_weight 1899.32
_space_group_IT_number 15
_symmetry_cell_setting monoclinic
_symmetry_space_group_name_Hall '-C 2yc'
_symmetry_space_group_name_H-M 'C 1 2/c 1'
_atom_sites_solution_hydrogens difmap
_atom_sites_solution_primary direct
_audit_creation_date 11-09-27
_audit_creation_method CRYSTALS_ver_14.30
_cell_angle_alpha 90
_cell_angle_beta 91.421(4)
_cell_angle_gamma 90
_cell_formula_units_Z 4
_cell_length_a 18.3140(12)
_cell_length_b 19.3791(13)
_cell_length_c 19.4488(13)
_cell_measurement_reflns_used 7533
_cell_measurement_temperature 120
_cell_measurement_theta_max 27
_cell_measurement_theta_min 3
_cell_volume 6900.4(8)
_computing_cell_refinement 'Apex2 (Bruker AXS, 2006)'
_computing_data_collection 'Apex2 (Bruker AXS, 2006)'
_computing_data_reduction 'Apex2 (Bruker AXS, 2006)'
_computing_molecular_graphics 'CAMERON (Watkin et al., 1996)'
_computing_publication_material 'CRYSTALS (Betteridge et al., 2003)'
_computing_structure_refinement 'CRYSTALS (Betteridge et al., 2003)'
_computing_structure_solution 'SIR92 (Altomare et al., 1994)'
_diffrn_ambient_temperature 120
_diffrn_measured_fraction_theta_full 0.998
_diffrn_measured_fraction_theta_max 0.993
_diffrn_measurement_device Area
_diffrn_measurement_device_type 'Bruker Kappa Apex2'
_diffrn_measurement_method '\f & \w scans'
_diffrn_radiation_monochromator graphite
_diffrn_radiation_type 'Mo K\a'
_diffrn_radiation_wavelength 0.71073
_diffrn_reflns_av_R_equivalents 0.077
_diffrn_reflns_limit_h_max 25
_diffrn_reflns_limit_h_min -25
_diffrn_reflns_limit_k_max 27
_diffrn_reflns_limit_k_min -27
_diffrn_reflns_limit_l_max 27
_diffrn_reflns_limit_l_min -27
_diffrn_reflns_number 47446
_diffrn_reflns_theta_full 29.505
_diffrn_reflns_theta_max 30.107
_diffrn_reflns_theta_min 1.839
_diffrn_standards_number 0
_exptl_absorpt_coefficient_mu 4.318
_exptl_absorpt_correction_T_max 0.53
_exptl_absorpt_correction_T_min 0.49
_exptl_absorpt_correction_type numerical
_exptl_absorpt_process_details
; 
 Analytical Absorption (De Meulenaer & Tompa, 1965) 
;
_exptl_crystal_colour red
_exptl_crystal_density_diffrn 1.828
_exptl_crystal_description prism
_exptl_crystal_F_000 3728
_exptl_crystal_size_max 0.314
_exptl_crystal_size_mid 0.166
_exptl_crystal_size_min 0.146
_refine_diff_density_max 4.06
_refine_diff_density_min -4.43
_refine_ls_extinction_method none
_refine_ls_goodness_of_fit_ref 0.9750
_refine_ls_hydrogen_treatment constr
_refine_ls_matrix_type full
_refine_ls_number_parameters 459
_refine_ls_number_reflns 10090
_refine_ls_number_restraints 0
_refine_ls_R_factor_all 0.0715
_refine_ls_R_factor_gt 0.0449
_refine_ls_shift/su_max 0.0064351
_refine_ls_shift/su_mean 0.0002951
_refine_ls_structure_factor_coef Fsqd
_refine_ls_weighting_details
;
 Method= Modified Sheldrick 
 w=1/[\s^2^(F^2^) + ( 0.05P)^2^ +39.89P] 
 ,where P=(max(Fo^2^,0) + 2Fc^2^)/3 
;
_refine_ls_weighting_scheme calc
_refine_ls_wR_factor_all 0.1042
_refine_ls_wR_factor_gt 0.0946
_refine_ls_wR_factor_ref 0.1042
_reflns_limit_h_max 25
_reflns_limit_h_min -25
_reflns_limit_k_max 27
_reflns_limit_k_min 0
_reflns_limit_l_max 27
_reflns_limit_l_min 0
_reflns_number_gt 7322
_reflns_number_total 10090
_reflns_threshold_expression I>2.0\s(I)
_oxford_diffrn_Wilson_B_factor 1.90
_oxford_diffrn_Wilson_scale 368.38
_oxford_refine_ls_r_factor_ref 0.0715
_oxford_refine_ls_scale 0.038655(3)
_oxford_reflns_number_all 10090
_oxford_reflns_threshold_expression_ref I>-10.0\s(I)
_oxford_structure_analysis_title 'bfpan_601_0m in C2/c'
_cod_data_source_file ic202581v_si_002_07.cif
_cod_data_source_block 11
_cod_original_sg_symbol_Hall '-C 2yc '
_cod_original_sg_symbol_H-M 'C 1 2/c 1 '
_cod_database_code 4328799

loop_
_symmetry_equiv_pos_as_xyz
x,y,z
-x,-y,-z
x+1/2,y+1/2,z
-x+1/2,-y+1/2,-z
-x,y,-z+1/2
x,-y,z+1/2
-x+1/2,y+1/2,-z+1/2
x+1/2,-y+1/2,z+1/2

loop_
_atom_site_label
_atom_site_type_symbol
_atom_site_fract_x
_atom_site_fract_y
_atom_site_fract_z
_atom_site_U_iso_or_equiv
_atom_site_occupancy
_atom_site_adp_type
_atom_site_refinement_flags_posn
Pt1 Pt 0.549234(10) 0.212651(9) 0.304321(10) 0.0203 1.0000 Uani .
P2 P 0.36033(7) 0.29489(7) 0.18044(8) 0.0271 1.0000 Uani .
P3 P 0.38899(8) 0.38318(8) 0.57609(8) 0.0327 1.0000 Uani .
P4 P 0.53719(7) 0.12462(7) 0.38455(6) 0.0248 1.0000 Uani .
P101 P 0.41572(13) 0.21176(14) 0.29905(13) 0.0170(4) 0.5000 Uiso .
P102 P 0.43537(13) 0.23193(13) 0.32066(13) 0.0163(5) 0.5000 Uiso .
F1 F 0.4556(2) 0.3677(2) 0.62940(19) 0.0513 1.0000 Uani .
F2 F 0.43474(18) 0.3501(2) 0.51638(17) 0.0443 1.0000 Uani .
F3 F 0.3566(2) 0.3081(2) 0.5917(2) 0.0530 1.0000 Uani .
F4 F 0.3209(2) 0.3950(2) 0.5239(2) 0.0550 1.0000 Uani .
F5 F 0.3431(2) 0.4129(3) 0.6377(2) 0.0633 1.0000 Uani .
F6 F 0.4227(3) 0.4559(2) 0.5621(3) 0.0748 1.0000 Uani .
N1 N 0.3801(2) 0.1694(2) 0.3600(2) 0.0235 1.0000 Uani .
N2 N 0.3783(2) 0.2897(2) 0.3334(2) 0.0294 1.0000 Uani .
C1 C 0.5222(3) 0.1526(3) 0.4725(3) 0.0254 1.0000 Uani .
C2 C 0.5719(3) 0.1981(3) 0.5028(3) 0.0322 1.0000 Uani .
C3 C 0.5612(4) 0.2232(3) 0.5684(3) 0.0390 1.0000 Uani .
C4 C 0.4998(4) 0.2053(3) 0.6030(3) 0.0383 1.0000 Uani .
C5 C 0.4504(3) 0.1607(3) 0.5739(3) 0.0384 1.0000 Uani .
C6 C 0.4614(3) 0.1333(3) 0.5092(3) 0.0317 1.0000 Uani .
C7 C 0.6126(3) 0.0639(3) 0.3907(3) 0.0308 1.0000 Uani .
C8 C 0.6323(3) 0.0323(4) 0.4528(3) 0.0366 1.0000 Uani .
C9 C 0.6888(3) -0.0145(4) 0.4555(3) 0.0405 1.0000 Uani .
C10 C 0.7259(3) -0.0310(3) 0.3962(3) 0.0372 1.0000 Uani .
C11 C 0.7052(3) -0.0009(3) 0.3345(3) 0.0377 1.0000 Uani .
C12 C 0.6496(3) 0.0464(3) 0.3312(3) 0.0334 1.0000 Uani .
C13 C 0.4592(2) 0.0687(2) 0.3654(2) 0.0184 1.0000 Uani .
C14 C 0.4660(3) -0.0031(3) 0.3614(3) 0.0270 1.0000 Uani .
C15 C 0.4059(3) -0.0453(3) 0.3548(3) 0.0336 1.0000 Uani .
C16 C 0.3367(3) -0.0167(3) 0.3524(3) 0.0357 1.0000 Uani .
C17 C 0.3282(3) 0.0540(3) 0.3536(3) 0.0303 1.0000 Uani .
C18 C 0.3890(3) 0.0970(3) 0.3589(2) 0.0224 1.0000 Uani .
C19 C 0.3127(3) 0.2007(3) 0.3861(3) 0.0278 1.0000 Uani .
C20 C 0.3319(3) 0.2767(3) 0.3932(3) 0.0301 1.0000 Uani .
C21 C 0.3891(3) 0.3577(3) 0.3070(3) 0.0247 1.0000 Uani .
C22 C 0.4065(3) 0.4115(3) 0.3514(3) 0.0299 1.0000 Uani .
C23 C 0.4162(3) 0.4771(3) 0.3250(3) 0.0350 1.0000 Uani .
C24 C 0.4080(3) 0.4891(3) 0.2559(3) 0.0290 1.0000 Uani .
C25 C 0.3904(3) 0.4353(3) 0.2112(3) 0.0244 1.0000 Uani .
C26 C 0.3810(3) 0.3687(3) 0.2357(3) 0.0212 1.0000 Uani .
C27 C 0.2691(3) 0.2688(3) 0.2050(3) 0.0286 1.0000 Uani .
C28 C 0.2208(3) 0.3150(3) 0.2340(3) 0.0314 1.0000 Uani .
C29 C 0.1520(3) 0.2933(3) 0.2532(3) 0.0337 1.0000 Uani .
C30 C 0.1317(3) 0.2253(3) 0.2439(3) 0.0358 1.0000 Uani .
C31 C 0.1790(3) 0.1794(3) 0.2152(3) 0.0380 1.0000 Uani .
C32 C 0.2472(3) 0.2009(3) 0.1954(3) 0.0316 1.0000 Uani .
C33 C 0.3491(3) 0.3311(3) 0.0950(3) 0.0303 1.0000 Uani .
C34 C 0.4092(3) 0.3593(3) 0.0635(3) 0.0354 1.0000 Uani .
C35 C 0.4019(3) 0.3899(3) -0.0006(3) 0.0376 1.0000 Uani .
C36 C 0.3359(3) 0.3877(4) -0.0354(3) 0.0446 1.0000 Uani .
C37 C 0.2767(4) 0.3573(4) -0.0053(3) 0.0506 1.0000 Uani .
C38 C 0.2823(3) 0.3296(4) 0.0594(3) 0.0407 1.0000 Uani .
H21 H 0.6106 0.2139 0.4782 0.0367 1.0000 Uiso R
H31 H 0.5944 0.2535 0.5877 0.0434 1.0000 Uiso R
H41 H 0.4925 0.2224 0.6454 0.0433 1.0000 Uiso R
H51 H 0.4101 0.1466 0.5979 0.0431 1.0000 Uiso R
H61 H 0.4296 0.0997 0.4910 0.0377 1.0000 Uiso R
H81 H 0.6068 0.0437 0.4921 0.0425 1.0000 Uiso R
H91 H 0.7032 -0.0338 0.4972 0.0470 1.0000 Uiso R
H101 H 0.7634 -0.0618 0.3980 0.0481 1.0000 Uiso R
H111 H 0.7295 -0.0115 0.2967 0.0481 1.0000 Uiso R
H121 H 0.6351 0.0661 0.2893 0.0413 1.0000 Uiso R
H141 H 0.5117 -0.0244 0.3657 0.0339 1.0000 Uiso R
H151 H 0.4106 -0.0928 0.3519 0.0452 1.0000 Uiso R
H161 H 0.2948 -0.0439 0.3495 0.0469 1.0000 Uiso R
H171 H 0.2827 0.0737 0.3498 0.0405 1.0000 Uiso R
H191 H 0.3023 0.1816 0.4304 0.0399 1.0000 Uiso R
H192 H 0.2695 0.1964 0.3552 0.0399 1.0000 Uiso R
H201 H 0.3600 0.2846 0.4366 0.0483 1.0000 Uiso R
H202 H 0.2876 0.3054 0.3906 0.0484 1.0000 Uiso R
H221 H 0.4137 0.4023 0.3977 0.0417 1.0000 Uiso R
H231 H 0.4297 0.5122 0.3548 0.0470 1.0000 Uiso R
H241 H 0.4130 0.5335 0.2400 0.0397 1.0000 Uiso R
H251 H 0.3833 0.4454 0.1653 0.0335 1.0000 Uiso R
H281 H 0.2337 0.3606 0.2409 0.0390 1.0000 Uiso R
H291 H 0.1192 0.3236 0.2722 0.0438 1.0000 Uiso R
H301 H 0.0864 0.2097 0.2565 0.0472 1.0000 Uiso R
H311 H 0.1660 0.1347 0.2093 0.0449 1.0000 Uiso R
H321 H 0.2802 0.1716 0.1751 0.0402 1.0000 Uiso R
H341 H 0.4548 0.3591 0.0872 0.0489 1.0000 Uiso R
H351 H 0.4423 0.4113 -0.0202 0.0521 1.0000 Uiso R
H361 H 0.3306 0.4072 -0.0790 0.0561 1.0000 Uiso R
H371 H 0.2319 0.3529 -0.0308 0.0602 1.0000 Uiso R
H381 H 0.2429 0.3101 0.0794 0.0467 1.0000 Uiso R

loop_
_atom_site_aniso_label
_atom_site_aniso_U_11
_atom_site_aniso_U_22
_atom_site_aniso_U_33
_atom_site_aniso_U_23
_atom_site_aniso_U_13
_atom_site_aniso_U_12
Pt1 0.02114(9) 0.01819(9) 0.02198(9) -0.00013(8) 0.00667(6) -0.00113(8)
P2 0.0183(6) 0.0258(7) 0.0370(7) -0.0105(6) -0.0040(5) 0.0026(5)
P3 0.0259(7) 0.0425(9) 0.0297(7) -0.0085(6) 0.0035(6) -0.0016(6)
P4 0.0275(6) 0.0331(7) 0.0137(6) 0.0040(5) -0.0029(5) -0.0112(5)
F1 0.0373(19) 0.080(3) 0.037(2) -0.011(2) -0.0020(16) 0.003(2)
F2 0.0352(18) 0.068(3) 0.0301(18) -0.0123(18) 0.0051(15) 0.0036(17)
F3 0.039(2) 0.058(2) 0.062(3) 0.009(2) 0.0084(18) -0.0075(18)
F4 0.046(2) 0.077(3) 0.042(2) 0.003(2) -0.0089(18) 0.023(2)
F5 0.039(2) 0.094(3) 0.058(3) -0.039(2) 0.0076(19) 0.004(2)
F6 0.071(3) 0.039(2) 0.115(4) 0.010(3) 0.015(3) -0.005(2)
N1 0.024(2) 0.029(2) 0.018(2) 0.0014(17) 0.0038(16) 0.0063(17)
N2 0.021(2) 0.037(3) 0.030(2) 0.015(2) 0.0055(17) 0.0057(19)
C1 0.034(3) 0.027(3) 0.016(2) 0.0044(19) -0.001(2) -0.004(2)
C2 0.045(3) 0.026(3) 0.025(3) 0.006(2) -0.006(2) -0.012(2)
C3 0.063(4) 0.026(3) 0.028(3) 0.000(2) -0.009(3) -0.010(3)
C4 0.061(4) 0.033(3) 0.021(3) -0.003(2) -0.001(3) 0.011(3)
C5 0.042(3) 0.051(4) 0.023(3) 0.002(3) 0.005(2) 0.007(3)
C6 0.039(3) 0.037(3) 0.019(2) 0.006(2) -0.001(2) -0.006(2)
C7 0.021(2) 0.050(4) 0.021(3) 0.003(2) 0.001(2) -0.005(2)
C8 0.020(2) 0.069(4) 0.020(3) 0.010(3) 0.001(2) 0.001(3)
C9 0.026(3) 0.070(5) 0.024(3) 0.010(3) -0.003(2) 0.005(3)
C10 0.029(3) 0.048(4) 0.035(3) 0.001(3) 0.003(2) 0.001(3)
C11 0.039(3) 0.046(4) 0.029(3) 0.001(3) 0.008(2) -0.004(3)
C12 0.039(3) 0.042(3) 0.019(3) 0.000(2) 0.002(2) -0.007(3)
C13 0.020(2) 0.023(2) 0.011(2) 0.0025(18) -0.0046(16) -0.0028(18)
C14 0.029(3) 0.029(3) 0.023(3) 0.002(2) 0.001(2) 0.000(2)
C15 0.052(4) 0.019(3) 0.029(3) -0.001(2) 0.000(3) -0.012(2)
C16 0.035(3) 0.046(4) 0.026(3) -0.005(3) 0.002(2) -0.023(3)
C17 0.024(2) 0.048(3) 0.019(2) 0.000(2) -0.002(2) -0.006(2)
C18 0.025(2) 0.031(3) 0.012(2) -0.0002(19) 0.0006(18) 0.005(2)
C19 0.023(2) 0.033(3) 0.028(3) 0.002(2) 0.010(2) 0.006(2)
C20 0.037(3) 0.034(3) 0.020(2) 0.000(2) 0.007(2) -0.003(2)
C21 0.016(2) 0.031(3) 0.026(3) 0.006(2) -0.0030(18) -0.002(2)
C22 0.022(2) 0.050(4) 0.018(2) 0.000(2) 0.0001(19) 0.002(2)
C23 0.028(3) 0.040(3) 0.037(3) -0.019(3) 0.004(2) -0.004(2)
C24 0.031(3) 0.022(3) 0.034(3) -0.003(2) 0.006(2) 0.001(2)
C25 0.030(3) 0.023(2) 0.021(2) 0.002(2) 0.007(2) 0.007(2)
C26 0.022(2) 0.020(2) 0.022(2) -0.0037(19) -0.0024(18) 0.0007(18)
C27 0.019(2) 0.028(3) 0.039(3) -0.006(2) -0.005(2) 0.0033(19)
C28 0.028(3) 0.032(3) 0.034(3) 0.000(2) 0.001(2) 0.006(2)
C29 0.027(3) 0.044(3) 0.030(3) 0.003(3) 0.002(2) 0.006(3)
C30 0.028(3) 0.055(4) 0.025(3) 0.008(3) 0.001(2) -0.006(3)
C31 0.035(3) 0.039(3) 0.040(3) 0.004(3) -0.003(3) -0.010(3)
C32 0.024(2) 0.033(3) 0.038(3) -0.002(2) -0.004(2) 0.000(2)
C33 0.025(2) 0.035(3) 0.030(3) -0.014(2) -0.004(2) 0.006(2)
C34 0.025(3) 0.049(4) 0.032(3) -0.014(3) -0.003(2) 0.002(3)
C35 0.033(3) 0.049(4) 0.031(3) -0.011(3) 0.000(2) 0.001(3)
C36 0.039(3) 0.064(5) 0.030(3) -0.002(3) -0.003(3) 0.009(3)
C37 0.034(3) 0.081(5) 0.036(3) 0.001(4) -0.010(3) 0.002(3)
C38 0.023(3) 0.065(4) 0.033(3) -0.009(3) -0.004(2) 0.009(3)

loop_
_atom_type_symbol
_atom_type_scat_dispersion_real
_atom_type_scat_dispersion_imag
_atom_type_scat_Cromer_Mann_a1
_atom_type_scat_Cromer_Mann_b1
_atom_type_scat_Cromer_Mann_a2
_atom_type_scat_Cromer_Mann_b2
_atom_type_scat_Cromer_Mann_a3
_atom_type_scat_Cromer_Mann_b3
_atom_type_scat_Cromer_Mann_a4
_atom_type_scat_Cromer_Mann_b4
_atom_type_scat_Cromer_Mann_c
_atom_type_scat_source
C 0.0033 0.0016 2.3100 20.8439 1.0200 10.2075 1.5886 0.5687 0.8650 51.6512 0.2156 'International Tables Vol C 4.2.6.8 and 6.1.1.4'
H 0.0000 0.0000 0.4930 10.5109 0.3229 26.1257 0.1402 3.1424 0.0408 57.7998 0.0030 'International Tables Vol C 4.2.6.8 and 6.1.1.4'
N 0.0061 0.0033 12.2126 0.0057 3.1322 9.8933 2.0125 28.9975 1.1663 0.5826 -11.5290 'International Tables Vol C 4.2.6.8 and 6.1.1.4'
F 0.0171 0.0103 3.5392 10.2825 2.6412 4.2944 1.5170 0.2615 1.0243 26.1476 0.2776 'International Tables Vol C 4.2.6.8 and 6.1.1.4'
P 0.1023 0.0942 6.4345 1.9067 4.1791 27.1570 1.7800 0.5260 1.4908 68.1645 1.1149 'International Tables Vol C 4.2.6.8 and 6.1.1.4'
Pt -1.7033 8.3905 27.0059 1.5129 17.7639 8.8117 15.7131 0.4246 5.7837 38.6103 11.6883 'International Tables Vol C 4.2.6.8 and 6.1.1.4'

loop_
_geom_angle_atom_site_label_1
_geom_angle_site_symmetry_1
_geom_angle_atom_site_label_2
_geom_angle_atom_site_label_3
_geom_angle_site_symmetry_3
_geom_angle
_geom_angle_publ_flag
P102 5_655 Pt1 P2 5_655 85.61(7) yes
P102 5_655 Pt1 Pt1 5_655 48.26(6) yes
P2 5_655 Pt1 Pt1 5_655 123.63(4) yes
P102 5_655 Pt1 P101 5_655 14.24(8) yes
P2 5_655 Pt1 P101 5_655 83.96(8) yes
Pt1 5_655 Pt1 P101 5_655 58.65(7) yes
P102 5_655 Pt1 P4 . 141.47(7) yes
P2 5_655 Pt1 P4 . 119.93(5) yes
Pt1 5_655 Pt1 P4 . 116.43(3) yes
P101 5_655 Pt1 P4 . 131.63(8) yes
P102 5_655 Pt1 P101 . 95.61(7) yes
P2 5_655 Pt1 P101 . 136.28(7) yes
Pt1 5_655 Pt1 P101 . 47.94(6) yes
P101 5_655 Pt1 P101 . 106.58(7) yes
P4 . Pt1 P101 . 84.93(7) yes
P102 5_655 Pt1 P102 . 104.64(7) yes
P2 5_655 Pt1 P102 . 123.75(8) yes
Pt1 5_655 Pt1 P102 . 59.50(7) yes
P101 5_655 Pt1 P102 . 117.26(8) yes
P4 . Pt1 P102 . 85.40(7) yes
P101 . Pt1 P102 . 15.13(7) yes
Pt1 5_655 P2 C26 . 109.13(16) yes
Pt1 5_655 P2 C27 . 115.70(18) yes
C26 . P2 C27 . 103.9(2) yes
Pt1 5_655 P2 C33 . 116.71(17) yes
C26 . P2 C33 . 104.7(2) yes
C27 . P2 C33 . 105.4(3) yes
F1 . P3 F2 . 89.5(2) yes
F1 . P3 F3 . 89.2(2) yes
F2 . P3 F3 . 88.7(2) yes
F1 . P3 F4 . 177.2(3) yes
F2 . P3 F4 . 90.6(2) yes
F3 . P3 F4 . 88.0(2) yes
F1 . P3 F5 . 89.3(2) yes
F2 . P3 F5 . 177.3(3) yes
F3 . P3 F5 . 88.9(2) yes
F4 . P3 F5 . 90.5(2) yes
F1 . P3 F6 . 89.1(3) yes
F2 . P3 F6 . 91.1(3) yes
F3 . P3 F6 . 178.3(3) yes
F4 . P3 F6 . 93.7(3) yes
F5 . P3 F6 . 91.3(3) yes
Pt1 . P4 C1 . 115.52(17) yes
Pt1 . P4 C7 . 115.76(17) yes
C1 . P4 C7 . 105.2(2) yes
Pt1 . P4 C13 . 112.70(15) yes
C1 . P4 C13 . 103.5(2) yes
C7 . P4 C13 . 102.7(2) yes
Pt1 . P101 Pt1 5_655 73.41(7) yes
Pt1 . P101 N1 . 113.6(2) yes
Pt1 5_655 P101 N1 . 147.8(2) yes
Pt1 . P101 N2 . 111.64(19) yes
Pt1 5_655 P101 N2 . 118.18(18) yes
N1 . P101 N2 . 89.4(2) yes
Pt1 5_655 P102 Pt1 . 72.24(7) yes
Pt1 5_655 P102 N1 . 113.64(19) yes
Pt1 . P102 N1 . 120.89(18) yes
Pt1 5_655 P102 N2 . 110.9(2) yes
Pt1 . P102 N2 . 143.7(2) yes
N1 . P102 N2 . 91.8(2) yes
P102 . N1 C18 . 127.4(3) yes
P101 . N1 C18 . 116.8(3) yes
P102 . N1 C19 . 111.0(3) yes
P101 . N1 C19 . 113.9(3) yes
C18 . N1 C19 . 120.8(4) yes
P101 . N2 C20 . 112.4(4) yes
P102 . N2 C20 . 113.8(4) yes
P101 . N2 C21 . 125.8(3) yes
P102 . N2 C21 . 120.5(3) yes
C20 . N2 C21 . 121.8(4) yes
P4 . C1 C2 . 118.4(4) yes
P4 . C1 C6 . 123.0(4) yes
C2 . C1 C6 . 118.5(5) yes
C1 . C2 C3 . 120.5(5) yes
C1 . C2 H21 . 119.8 no
C3 . C2 H21 . 119.5 no
C2 . C3 C4 . 120.1(6) yes
C2 . C3 H31 . 119.6 no
C4 . C3 H31 . 120.2 no
C3 . C4 C5 . 120.1(5) yes
C3 . C4 H41 . 119.9 no
C5 . C4 H41 . 120.0 no
C4 . C5 C6 . 120.6(6) yes
C4 . C5 H51 . 120.5 no
C6 . C5 H51 . 118.8 no
C1 . C6 C5 . 120.1(5) yes
C1 . C6 H61 . 119.4 no
C5 . C6 H61 . 120.4 no
P4 . C7 C8 . 121.4(4) yes
P4 . C7 C12 . 119.1(4) yes
C8 . C7 C12 . 119.4(5) yes
C7 . C8 C9 . 120.0(5) yes
C7 . C8 H81 . 118.8 no
C9 . C8 H81 . 121.1 no
C8 . C9 C10 . 120.2(6) yes
C8 . C9 H91 . 119.9 no
C10 . C9 H91 . 119.9 no
C9 . C10 C11 . 119.7(6) yes
C9 . C10 H101 . 120.3 no
C11 . C10 H101 . 120.0 no
C10 . C11 C12 . 120.7(5) yes
C10 . C11 H111 . 119.2 no
C12 . C11 H111 . 120.0 no
C7 . C12 C11 . 119.9(5) yes
C7 . C12 H121 . 119.4 no
C11 . C12 H121 . 120.6 no
P4 . C13 C14 . 122.1(4) yes
P4 . C13 C18 . 119.9(4) yes
C14 . C13 C18 . 117.8(4) yes
C13 . C14 C15 . 121.6(5) yes
C13 . C14 H141 . 121.0 no
C15 . C14 H141 . 117.3 no
C14 . C15 C16 . 119.7(5) yes
C14 . C15 H151 . 121.4 no
C16 . C15 H151 . 118.9 no
C15 . C16 C17 . 120.2(5) yes
C15 . C16 H161 . 121.9 no
C17 . C16 H161 . 118.0 no
C16 . C17 C18 . 120.3(5) yes
C16 . C17 H171 . 121.0 no
C18 . C17 H171 . 118.7 no
N1 . C18 C13 . 119.6(5) yes
N1 . C18 C17 . 120.2(5) yes
C13 . C18 C17 . 120.2(5) yes
N1 . C19 C20 . 103.7(4) yes
N1 . C19 H191 . 109.6 no
C20 . C19 H191 . 110.0 no
N1 . C19 H192 . 114.8 no
C20 . C19 H192 . 108.6 no
H191 . C19 H192 . 109.8 no
C19 . C20 N2 . 103.2(4) yes
C19 . C20 H201 . 110.0 no
N2 . C20 H201 . 110.3 no
C19 . C20 H202 . 110.9 no
N2 . C20 H202 . 110.6 no
H201 . C20 H202 . 111.5 no
N2 . C21 C22 . 120.1(5) yes
N2 . C21 C26 . 118.7(5) yes
C22 . C21 C26 . 121.1(5) yes
C21 . C22 C23 . 119.4(5) yes
C21 . C22 H221 . 119.2 no
C23 . C22 H221 . 121.3 no
C22 . C23 C24 . 120.6(5) yes
C22 . C23 H231 . 118.7 no
C24 . C23 H231 . 120.7 no
C23 . C24 C25 . 120.2(5) yes
C23 . C24 H241 . 118.8 no
C25 . C24 H241 . 120.9 no
C24 . C25 C26 . 120.8(5) yes
C24 . C25 H251 . 118.2 no
C26 . C25 H251 . 120.9 no
P2 . C26 C21 . 118.6(4) yes
P2 . C26 C25 . 123.6(4) yes
C21 . C26 C25 . 117.9(5) yes
P2 . C27 C28 . 121.7(4) yes
P2 . C27 C32 . 119.5(4) yes
C28 . C27 C32 . 118.8(5) yes
C27 . C28 C29 . 120.4(6) yes
C27 . C28 H281 . 120.9 no
C29 . C28 H281 . 118.7 no
C28 . C29 C30 . 119.8(5) yes
C28 . C29 H291 . 121.3 no
C30 . C29 H291 . 118.8 no
C29 . C30 C31 . 120.1(5) yes
C29 . C30 H301 . 121.4 no
C31 . C30 H301 . 118.5 no
C30 . C31 C32 . 120.2(6) yes
C30 . C31 H311 . 120.3 no
C32 . C31 H311 . 119.4 no
C27 . C32 C31 . 120.6(5) yes
C27 . C32 H321 . 116.7 no
C31 . C32 H321 . 122.6 no
P2 . C33 C34 . 119.0(4) yes
P2 . C33 C38 . 121.8(5) yes
C34 . C33 C38 . 119.1(6) yes
C33 . C34 C35 . 120.5(5) yes
C33 . C34 H341 . 119.1 no
C35 . C34 H341 . 120.4 no
C34 . C35 C36 . 119.8(6) yes
C34 . C35 H351 . 119.8 no
C36 . C35 H351 . 120.4 no
C35 . C36 C37 . 119.7(6) yes
C35 . C36 H361 . 120.6 no
C37 . C36 H361 . 119.7 no
C36 . C37 C38 . 121.1(6) yes
C36 . C37 H371 . 119.5 no
C38 . C37 H371 . 119.3 no
C33 . C38 C37 . 119.6(6) yes
C33 . C38 H381 . 119.5 no
C37 . C38 H381 . 120.9 no

loop_
_geom_bond_atom_site_label_1
_geom_bond_atom_site_label_2
_geom_bond_site_symmetry_2
_geom_bond_distance
_geom_bond_publ_flag
Pt1 P102 5_655 2.482(3) yes
Pt1 P2 5_655 2.3122(13) yes
Pt1 Pt1 5_655 2.7437(4) yes
Pt1 P101 5_655 2.126(2) yes
Pt1 P4 . 2.3260(13) yes
Pt1 P101 . 2.445(2) yes
Pt1 P102 . 2.150(2) yes
P2 C26 . 1.823(5) yes
P2 C27 . 1.821(5) yes
P2 C33 . 1.811(6) yes
P3 F1 . 1.610(4) yes
P3 F2 . 1.584(3) yes
P3 F3 . 1.604(4) yes
P3 F4 . 1.605(4) yes
P3 F5 . 1.588(4) yes
P3 F6 . 1.565(4) yes
P4 C1 . 1.821(5) yes
P4 C7 . 1.816(6) yes
P4 C13 . 1.823(5) yes
P101 N1 . 1.595(5) yes
P101 N2 . 1.794(5) yes
P102 N1 . 1.766(5) yes
P102 N2 . 1.555(5) yes
N1 C18 . 1.413(7) yes
N1 C19 . 1.477(6) yes
N2 C20 . 1.481(6) yes
N2 C21 . 1.429(7) yes
C1 C2 . 1.389(7) yes
C1 C6 . 1.389(7) yes
C2 C3 . 1.383(8) yes
C2 H21 . 0.916 no
C3 C4 . 1.369(9) yes
C3 H31 . 0.920 no
C4 C5 . 1.364(9) yes
C4 H41 . 0.902 no
C5 C6 . 1.385(8) yes
C5 H51 . 0.923 no
C6 H61 . 0.938 no
C7 C8 . 1.395(8) yes
C7 C12 . 1.397(7) yes
C8 C9 . 1.375(8) yes
C8 H81 . 0.931 no
C9 C10 . 1.390(8) yes
C9 H91 . 0.924 no
C10 C11 . 1.379(8) yes
C10 H101 . 0.911 no
C11 C12 . 1.371(9) yes
C11 H111 . 0.891 no
C12 H121 . 0.932 no
C13 C14 . 1.400(7) yes
C13 C18 . 1.400(7) yes
C14 C15 . 1.375(7) yes
C14 H141 . 0.935 no
C15 C16 . 1.383(9) yes
C15 H151 . 0.925 no
C16 C17 . 1.378(9) yes
C16 H161 . 0.932 no
C17 C18 . 1.393(7) yes
C17 H171 . 0.919 no
C19 C20 . 1.518(7) yes
C19 H191 . 0.962 no
C19 H192 . 0.986 no
C20 H201 . 0.990 no
C20 H202 . 0.984 no
C21 C22 . 1.385(8) yes
C21 C26 . 1.407(7) yes
C22 C23 . 1.384(9) yes
C22 H221 . 0.923 no
C23 C24 . 1.369(8) yes
C23 H231 . 0.924 no
C24 C25 . 1.390(7) yes
C24 H241 . 0.920 no
C25 C26 . 1.389(7) yes
C25 H251 . 0.922 no
C27 C28 . 1.388(7) yes
C27 C32 . 1.386(7) yes
C28 C29 . 1.387(8) yes
C28 H281 . 0.924 no
C29 C30 . 1.381(8) yes
C29 H291 . 0.925 no
C30 C31 . 1.370(9) yes
C30 H301 . 0.923 no
C31 C32 . 1.380(8) yes
C31 H311 . 0.905 no
C32 H321 . 0.926 no
C33 C34 . 1.384(8) yes
C33 C38 . 1.392(8) yes
C34 C35 . 1.384(9) yes
C34 H341 . 0.944 no
C35 C36 . 1.372(9) yes
C35 H351 . 0.938 no
C36 C37 . 1.379(9) yes
C36 H361 . 0.931 no
C37 C38 . 1.369(9) yes
C37 H371 . 0.952 no
C38 H381 . 0.911 no
